data_7709990
loop_
_publ_author_name
'Yadav, Pranjalee'
'Gond, Sarita'
'Shekher, Anusmita'
'Gupta, Subash Chandra'
'Singh, Udai P.'
'Singh, Vinod Prasad'

_publ_section_title
;
 A multifunctional basic pH indicator probe for distinguishable detection
 of Co2+, Cu2+ and Zn2+ with its utility in mitotracking and monitoring
 cytoplasmic viscosity in apoptotic cells
;
_journal_name_full 'Dalton Transactions'
_journal_paper_doi 10.1039/D2DT00286H
_journal_year 2022
_chemical_absolute_configuration ad
_chemical_formula_moiety 'C18 H14 N2 O3'
_chemical_formula_sum 'C18 H14 N2 O3'
_chemical_formula_weight 306.31
_chemical_name_systematic HMN
_space_group_crystal_system monoclinic
_space_group_IT_number 9
_space_group_name_Hall 'C -2yc'
_space_group_name_H-M_alt 'C 1 c 1'
_atom_sites_solution_hydrogens mixed
_atom_sites_solution_primary dual
_atom_sites_solution_secondary difmap
_audit_creation_method SHELXL-2018/3
_audit_update_record
;
2022-03-19 deposited with the CCDC.	2022-04-11 downloaded from the CCDC.
;
_cell_angle_alpha 90
_cell_angle_beta 92.136(2)
_cell_angle_gamma 90
_cell_formula_units_Z 4
_cell_length_a 11.2643(8)
_cell_length_b 12.9129(9)
_cell_length_c 9.9050(7)
_cell_measurement_reflns_used 3904
_cell_measurement_temperature 296(2)
_cell_measurement_theta_max 24.21
_cell_measurement_theta_min 2.40
_cell_volume 1439.73(18)
_computing_cell_refinement 'Bruker SAINT'
_computing_data_collection 'Bruker APEX2'
_computing_data_reduction 'Bruker SAINT'
_computing_molecular_graphics 'Bruker SHELXTL (Sheldrick, 2008)'
_computing_publication_material 'Bruker SHELXTL (Sheldrick, 2008)'
_computing_structure_refinement 'SHELXL-2018/3 (Sheldrick, 2018)'
_computing_structure_solution 'SHELXT (Sheldrick, 2015a)'
_diffrn_ambient_temperature 296(2)
_diffrn_measured_fraction_theta_full 0.998
_diffrn_measured_fraction_theta_max 0.983
_diffrn_measurement_device_type 'Bruker APEX-II CCD'
_diffrn_measurement_method '\f and \w scans'
_diffrn_radiation_type MoK\a
_diffrn_radiation_wavelength 0.71073
_diffrn_reflns_av_R_equivalents 0.0310
_diffrn_reflns_av_unetI/netI 0.0298
_diffrn_reflns_Laue_measured_fraction_full 0.998
_diffrn_reflns_Laue_measured_fraction_max 0.983
_diffrn_reflns_limit_h_max 14
_diffrn_reflns_limit_h_min -14
_diffrn_reflns_limit_k_max 17
_diffrn_reflns_limit_k_min -17
_diffrn_reflns_limit_l_max 13
_diffrn_reflns_limit_l_min -13
_diffrn_reflns_number 18066
_diffrn_reflns_point_group_measured_fraction_full 0.990
_diffrn_reflns_point_group_measured_fraction_max 0.951
_diffrn_reflns_theta_full 25.242
_diffrn_reflns_theta_max 28.278
_diffrn_reflns_theta_min 3.206
_exptl_absorpt_coefficient_mu 0.098
_exptl_absorpt_correction_T_max 0.7457
_exptl_absorpt_correction_T_min 0.6424
_exptl_absorpt_correction_type multi-scan
_exptl_absorpt_process_details 'Sadabs (Sheldrick, 1996)'
_exptl_crystal_colour 'pale yellow'
_exptl_crystal_density_diffrn 1.413
_exptl_crystal_description prism
_exptl_crystal_F_000 640
_exptl_crystal_preparation Luminescent
_exptl_crystal_recrystallization_method 'Re-crystallisation from solvent: Ethanol'
_exptl_crystal_size_max 0.23
_exptl_crystal_size_mid 0.17
_exptl_crystal_size_min 0.12
_refine_diff_density_max 0.179
_refine_diff_density_min -0.186
_refine_diff_density_rms 0.039
_refine_ls_abs_structure_details
;
 Flack x determined using 996 quotients [(I+)-(I-)]/[(I+)+(I-)]
 (Parsons, Flack and Wagner, Acta Cryst. B69 (2013) 249-259).
;
_refine_ls_abs_structure_Flack 0.0(9)
_refine_ls_extinction_method none
_refine_ls_goodness_of_fit_ref 1.075
_refine_ls_hydrogen_treatment mixed
_refine_ls_matrix_type full
_refine_ls_number_parameters 220
_refine_ls_number_reflns 3404
_refine_ls_number_restraints 2
_refine_ls_restrained_S_all 1.075
_refine_ls_R_factor_all 0.0751
_refine_ls_R_factor_gt 0.0508
_refine_ls_shift/su_max 0.000
_refine_ls_shift/su_mean 0.000
_refine_ls_structure_factor_coef Fsqd
_refine_ls_weighting_details 'w=1/[\s^2^(Fo^2^)+(0.0394P)^2^+1.0664P] where P=(Fo^2^+2Fc^2^)/3'
_refine_ls_weighting_scheme calc
_refine_ls_wR_factor_gt 0.1066
_refine_ls_wR_factor_ref 0.1232
_reflns_Friedel_coverage 0.932
_reflns_Friedel_fraction_full 0.981
_reflns_Friedel_fraction_max 0.920
_reflns_number_gt 2579
_reflns_number_total 3404
_reflns_threshold_expression 'I > 2\s(I)'
_cod_data_source_file d2dt00286h2.cif
_cod_data_source_block shelx
_cod_original_sg_symbol_H-M 'C c'
_cod_database_code 7709990
_shelx_shelxl_version_number 2018/3
_shelx_space_group_comment
;
The symmetry employed for this shelxl refinement is uniquely defined
by the following loop, which should always be used as a source of
symmetry information in preference to the above space-group names.
They are only intended as comments.
;

loop_
_space_group_symop_operation_xyz
'x, y, z'
'x, -y, z+1/2'
'x+1/2, y+1/2, z'
'x+1/2, -y+1/2, z+1/2'

loop_
_atom_site_label
_atom_site_type_symbol
_atom_site_fract_x
_atom_site_fract_y
_atom_site_fract_z
_atom_site_U_iso_or_equiv
_atom_site_adp_type
_atom_site_occupancy
_atom_site_site_symmetry_order
_atom_site_calc_flag
_atom_site_refinement_flags_posn
_atom_site_refinement_flags_adp
_atom_site_refinement_flags_occupancy
_atom_site_disorder_assembly
_atom_site_disorder_group
O1 O 0.4857(3) 0.9471(2) 0.7298(3) 0.0602(9) Uani 1 1 d . . . . .
H1O H 0.497(5) 0.907(5) 0.652(6) 0.10(2) Uiso 1 1 d . . . . .
O2 O 0.5892(3) 0.5685(2) 0.3211(3) 0.0562(8) Uani 1 1 d . . . . .
H2O H 0.566(6) 0.601(6) 0.395(7) 0.13(3) Uiso 1 1 d . . . . .
O3 O 0.7034(3) 0.6233(2) -0.1305(3) 0.0599(8) Uani 1 1 d . . . . .
H3O H 0.675(8) 0.551(6) -0.141(9) 0.18(3) Uiso 1 1 d . . . . .
N1 N 0.5077(3) 0.7874(3) 0.5769(3) 0.0464(8) Uani 1 1 d . . . . .
N2 N 0.5410(3) 0.7309(3) 0.4633(3) 0.0465(8) Uani 1 1 d . . . . .
C1 C 0.4413(4) 0.8807(3) 0.8211(4) 0.0430(9) Uani 1 1 d . . . . .
C2 C 0.4050(4) 0.9255(3) 0.9426(4) 0.0493(10) Uani 1 1 d . . . . .
H2A H 0.410048 0.996843 0.954707 0.059 Uiso 1 1 calc R U . . .
C3 C 0.3628(4) 0.8651(3) 1.0418(4) 0.0481(10) Uani 1 1 d . . . . .
H3A H 0.340172 0.895532 1.122014 0.058 Uiso 1 1 calc R U . . .
C4 C 0.3525(3) 0.7565(3) 1.0257(4) 0.0414(9) Uani 1 1 d . . . . .
C5 C 0.3076(4) 0.6948(4) 1.1290(4) 0.0517(11) Uani 1 1 d . . . . .
H5A H 0.285273 0.725669 1.208962 0.062 Uiso 1 1 calc R U . . .
C6 C 0.2963(4) 0.5902(4) 1.1136(4) 0.0595(11) Uani 1 1 d . . . . .
H6A H 0.264870 0.550479 1.181974 0.071 Uiso 1 1 calc R U . . .
C7 C 0.3319(4) 0.5433(3) 0.9954(5) 0.0581(11) Uani 1 1 d . . . . .
H7A H 0.325402 0.471845 0.985619 0.070 Uiso 1 1 calc R U . . .
C8 C 0.3765(4) 0.6015(3) 0.8929(4) 0.0497(10) Uani 1 1 d . . . . .
H8A H 0.399439 0.568724 0.814479 0.060 Uiso 1 1 calc R U . . .
C9 C 0.3885(3) 0.7102(3) 0.9041(4) 0.0369(8) Uani 1 1 d . . . . .
C10 C 0.4340(3) 0.7743(3) 0.7993(3) 0.0376(8) Uani 1 1 d . . . . .
C11 C 0.4710(4) 0.7308(3) 0.6743(4) 0.0418(9) Uani 1 1 d . . . . .
H11A H 0.468342 0.659298 0.663115 0.050 Uiso 1 1 calc R U . . .
C12 C 0.5767(4) 0.7875(3) 0.3663(4) 0.0421(9) Uani 1 1 d . . . . .
H12A H 0.578077 0.859114 0.376483 0.050 Uiso 1 1 calc R U . . .
C13 C 0.6146(3) 0.7424(3) 0.2420(3) 0.0378(9) Uani 1 1 d . . . . .
C14 C 0.6188(4) 0.6352(3) 0.2208(4) 0.0413(9) Uani 1 1 d . . . . .
C15 C 0.6492(4) 0.5943(3) 0.0992(4) 0.0438(9) Uani 1 1 d . . . . .
H15A H 0.650203 0.522924 0.086824 0.053 Uiso 1 1 calc R U . . .
C16 C 0.6782(4) 0.6595(3) -0.0048(4) 0.0433(9) Uani 1 1 d . . . . .
C17 C 0.6801(4) 0.7665(3) 0.0135(4) 0.0437(9) Uani 1 1 d . . . . .
H17A H 0.702848 0.810244 -0.055481 0.052 Uiso 1 1 calc R U . . .
C18 C 0.6477(4) 0.8061(3) 0.1358(4) 0.0417(9) Uani 1 1 d . . . . .
H18A H 0.647888 0.877550 0.148038 0.050 Uiso 1 1 calc R U . . .

loop_
_atom_site_aniso_label
_atom_site_aniso_U_11
_atom_site_aniso_U_22
_atom_site_aniso_U_33
_atom_site_aniso_U_23
_atom_site_aniso_U_13
_atom_site_aniso_U_12
O1 0.094(3) 0.0433(16) 0.0438(16) 0.0045(13) 0.0143(16) -0.0057(15)
O2 0.088(2) 0.0428(15) 0.0384(16) 0.0092(13) 0.0156(15) 0.0009(15)
O3 0.096(2) 0.0502(16) 0.0348(14) -0.0025(13) 0.0209(14) -0.0009(15)
N1 0.053(2) 0.053(2) 0.0345(17) -0.0055(16) 0.0062(14) -0.0012(17)
N2 0.057(2) 0.051(2) 0.0319(15) -0.0071(15) 0.0062(14) -0.0005(17)
C1 0.053(2) 0.041(2) 0.036(2) 0.0038(16) 0.0031(17) 0.0006(17)
C2 0.066(3) 0.037(2) 0.045(2) -0.0057(17) 0.002(2) 0.007(2)
C3 0.059(3) 0.048(2) 0.037(2) -0.0089(17) 0.0102(18) 0.0048(19)
C4 0.042(2) 0.045(2) 0.037(2) 0.0022(17) 0.0027(17) 0.0021(17)
C5 0.057(3) 0.065(3) 0.033(2) 0.0048(19) 0.0085(18) -0.001(2)
C6 0.063(3) 0.064(3) 0.052(2) 0.016(2) 0.009(2) -0.004(2)
C7 0.066(3) 0.046(2) 0.063(3) 0.005(2) 0.004(2) -0.010(2)
C8 0.060(3) 0.046(2) 0.043(2) -0.0014(17) 0.0032(18) -0.0030(19)
C9 0.0369(19) 0.0390(19) 0.035(2) -0.0001(15) 0.0005(15) 0.0009(16)
C10 0.040(2) 0.043(2) 0.0300(18) -0.0008(15) 0.0018(15) 0.0020(16)
C11 0.048(2) 0.042(2) 0.0351(19) -0.0051(16) 0.0012(16) -0.0001(17)
C12 0.048(2) 0.043(2) 0.0348(19) -0.0049(17) 0.0041(17) -0.0019(18)
C13 0.040(2) 0.041(2) 0.033(2) -0.0020(16) 0.0005(16) -0.0028(17)
C14 0.050(2) 0.040(2) 0.0338(18) 0.0070(16) 0.0019(15) 0.0001(18)
C15 0.061(2) 0.0358(18) 0.0353(18) 0.0010(15) 0.0061(16) -0.0001(18)
C16 0.054(2) 0.043(2) 0.0336(18) -0.0013(16) 0.0048(16) -0.0013(18)
C17 0.055(2) 0.040(2) 0.037(2) 0.0021(16) 0.0066(17) -0.0079(18)
C18 0.050(2) 0.0350(19) 0.041(2) -0.0022(16) 0.0035(18) -0.0051(17)

loop_
_atom_type_symbol
_atom_type_description
_atom_type_scat_dispersion_real
_atom_type_scat_dispersion_imag
_atom_type_scat_source
C C 0.0033 0.0016 'International Tables Vol C Tables 4.2.6.8 and 6.1.1.4'
H H 0.0000 0.0000 'International Tables Vol C Tables 4.2.6.8 and 6.1.1.4'
N N 0.0061 0.0033 'International Tables Vol C Tables 4.2.6.8 and 6.1.1.4'
O O 0.0106 0.0060 'International Tables Vol C Tables 4.2.6.8 and 6.1.1.4'

loop_
_geom_angle_atom_site_label_1
_geom_angle_atom_site_label_2
_geom_angle_atom_site_label_3
_geom_angle
_geom_angle_site_symmetry_1
_geom_angle_site_symmetry_3
_geom_angle_publ_flag
C1 O1 H1O 105(4) . . ?
C14 O2 H2O 113(5) . . ?
C16 O3 H3O 110(6) . . ?
C11 N1 N2 114.1(3) . . ?
C12 N2 N1 113.9(3) . . ?
O1 C1 C10 122.9(3) . . ?
O1 C1 C2 115.8(3) . . ?
C10 C1 C2 121.3(4) . . ?
C3 C2 C1 120.2(4) . . ?
C3 C2 H2A 119.9 . . ?
C1 C2 H2A 119.9 . . ?
C2 C3 C4 121.2(4) . . ?
C2 C3 H3A 119.4 . . ?
C4 C3 H3A 119.4 . . ?
C5 C4 C3 120.7(4) . . ?
C5 C4 C9 120.1(4) . . ?
C3 C4 C9 119.3(3) . . ?
C6 C5 C4 121.0(4) . . ?
C6 C5 H5A 119.5 . . ?
C4 C5 H5A 119.5 . . ?
C5 C6 C7 119.8(4) . . ?
C5 C6 H6A 120.1 . . ?
C7 C6 H6A 120.1 . . ?
C8 C7 C6 120.5(4) . . ?
C8 C7 H7A 119.7 . . ?
C6 C7 H7A 119.7 . . ?
C7 C8 C9 121.5(4) . . ?
C7 C8 H8A 119.3 . . ?
C9 C8 H8A 119.3 . . ?
C8 C9 C4 117.1(3) . . ?
C8 C9 C10 123.4(4) . . ?
C4 C9 C10 119.5(3) . . ?
C1 C10 C11 120.1(4) . . ?
C1 C10 C9 118.5(3) . . ?
C11 C10 C9 121.4(3) . . ?
N1 C11 C10 122.3(3) . . ?
N1 C11 H11A 118.8 . . ?
C10 C11 H11A 118.8 . . ?
N2 C12 C13 121.3(4) . . ?
N2 C12 H12A 119.3 . . ?
C13 C12 H12A 119.3 . . ?
C18 C13 C14 117.2(3) . . ?
C18 C13 C12 120.1(3) . . ?
C14 C13 C12 122.7(3) . . ?
O2 C14 C15 118.2(3) . . ?
O2 C14 C13 120.3(3) . . ?
C15 C14 C13 121.5(3) . . ?
C14 C15 C16 119.7(3) . . ?
C14 C15 H15A 120.1 . . ?
C16 C15 H15A 120.1 . . ?
O3 C16 C15 122.3(3) . . ?
O3 C16 C17 117.0(3) . . ?
C15 C16 C17 120.7(3) . . ?
C18 C17 C16 118.7(3) . . ?
C18 C17 H17A 120.7 . . ?
C16 C17 H17A 120.7 . . ?
C17 C18 C13 122.0(3) . . ?
C17 C18 H18A 119.0 . . ?
C13 C18 H18A 119.0 . . ?

loop_
_geom_bond_atom_site_label_1
_geom_bond_atom_site_label_2
_geom_bond_distance
_geom_bond_site_symmetry_2
_geom_bond_publ_flag
O1 C1 1.355(5) . ?
O1 H1O 0.93(6) . ?
O2 C14 1.365(5) . ?
O2 H2O 0.89(7) . ?
O3 C16 1.369(4) . ?
O3 H3O 0.99(8) . ?
N1 C11 1.291(5) . ?
N1 N2 1.403(4) . ?
N2 C12 1.283(5) . ?
C1 C10 1.393(5) . ?
C1 C2 1.410(5) . ?
C2 C3 1.355(6) . ?
C2 H2A 0.9300 . ?
C3 C4 1.416(6) . ?
C3 H3A 0.9300 . ?
C4 C5 1.406(5) . ?
C4 C9 1.417(5) . ?
C5 C6 1.364(6) . ?
C5 H5A 0.9300 . ?
C6 C7 1.391(6) . ?
C6 H6A 0.9300 . ?
C7 C8 1.373(6) . ?
C7 H7A 0.9300 . ?
C8 C9 1.414(5) . ?
C8 H8A 0.9300 . ?
C9 C10 1.436(5) . ?
C10 C11 1.436(5) . ?
C11 H11A 0.9300 . ?
C12 C13 1.442(5) . ?
C12 H12A 0.9300 . ?
C13 C18 1.398(5) . ?
C13 C14 1.401(5) . ?
C14 C15 1.370(6) . ?
C15 C16 1.379(6) . ?
C15 H15A 0.9300 . ?
C16 C17 1.394(5) . ?
C17 C18 1.376(5) . ?
C17 H17A 0.9300 . ?
C18 H18A 0.9300 . ?

loop_
_geom_hbond_atom_site_label_D
_geom_hbond_atom_site_label_H
_geom_hbond_atom_site_label_A
_geom_hbond_distance_DH
_geom_hbond_distance_HA
_geom_hbond_distance_DA
_geom_hbond_angle_DHA
_geom_hbond_site_symmetry_A
_geom_hbond_publ_flag
O1 H1O N1 0.93(6) 1.73(6) 2.576(5) 150(5) . yes
O2 H2O N2 0.89(7) 1.83(7) 2.596(5) 142(6) . yes
O3 H3O O2 0.99(8) 1.86(9) 2.824(4) 166(8) 2_564 yes

loop_
_geom_torsion_atom_site_label_1
_geom_torsion_atom_site_label_2
_geom_torsion_atom_site_label_3
_geom_torsion_atom_site_label_4
_geom_torsion
_geom_torsion_site_symmetry_1
_geom_torsion_site_symmetry_2
_geom_torsion_site_symmetry_3
_geom_torsion_site_symmetry_4
_geom_torsion_publ_flag
C11 N1 N2 C12 179.5(4) . . . . ?
O1 C1 C2 C3 -178.0(4) . . . . ?
C10 C1 C2 C3 0.5(7) . . . . ?
C1 C2 C3 C4 -0.9(7) . . . . ?
C2 C3 C4 C5 -179.4(4) . . . . ?
C2 C3 C4 C9 0.8(6) . . . . ?
C3 C4 C5 C6 179.3(4) . . . . ?
C9 C4 C5 C6 -0.9(6) . . . . ?
C4 C5 C6 C7 1.4(7) . . . . ?
C5 C6 C7 C8 -1.1(7) . . . . ?
C6 C7 C8 C9 0.4(7) . . . . ?
C7 C8 C9 C4 0.1(6) . . . . ?
C7 C8 C9 C10 -179.6(4) . . . . ?
C5 C4 C9 C8 0.1(6) . . . . ?
C3 C4 C9 C8 180.0(4) . . . . ?
C5 C4 C9 C10 179.9(3) . . . . ?
C3 C4 C9 C10 -0.3(5) . . . . ?
O1 C1 C10 C11 -1.9(6) . . . . ?
C2 C1 C10 C11 179.7(4) . . . . ?
O1 C1 C10 C9 178.3(3) . . . . ?
C2 C1 C10 C9 -0.1(6) . . . . ?
C8 C9 C10 C1 179.7(4) . . . . ?
C4 C9 C10 C1 0.0(5) . . . . ?
C8 C9 C10 C11 0.0(5) . . . . ?
C4 C9 C10 C11 -179.8(4) . . . . ?
N2 N1 C11 C10 179.5(3) . . . . ?
C1 C10 C11 N1 -2.5(6) . . . . ?
C9 C10 C11 N1 177.2(3) . . . . ?
N1 N2 C12 C13 179.8(3) . . . . ?
N2 C12 C13 C18 177.0(4) . . . . ?
N2 C12 C13 C14 -2.2(6) . . . . ?
C18 C13 C14 O2 179.1(4) . . . . ?
C12 C13 C14 O2 -1.7(6) . . . . ?
C18 C13 C14 C15 -2.7(6) . . . . ?
C12 C13 C14 C15 176.5(4) . . . . ?
O2 C14 C15 C16 179.3(4) . . . . ?
C13 C14 C15 C16 1.0(7) . . . . ?
C14 C15 C16 O3 -176.6(4) . . . . ?
C14 C15 C16 C17 1.7(7) . . . . ?
O3 C16 C17 C18 175.8(4) . . . . ?
C15 C16 C17 C18 -2.6(6) . . . . ?
C16 C17 C18 C13 0.8(6) . . . . ?
C14 C13 C18 C17 1.8(6) . . . . ?
C12 C13 C18 C17 -177.5(4) . . . . ?
